data_7203203
loop_
_publ_author_name
'Zeng, Qingdao'
'Wu, Dongxia'
'Ma, Hongwei'
'Shu, Chuying'
'Li, Yan'
'Wang, Chen'

_publ_section_title
;
 Polymeric hydrogen-bonded supramolecules by self-assembling of
 adamantane derivatives with bipyridines
;
_journal_issue 2
_journal_name_full CrystEngComm
_journal_page_first 189
_journal_paper_doi 10.1039/b516212b
_journal_volume 8
_journal_year 2006
_chemical_formula_sum 'C26 H30 N2 O4'
_chemical_formula_weight 434.52
_chemical_name_systematic
;
?
;
_space_group_IT_number 2
_symmetry_cell_setting triclinic
_symmetry_space_group_name_Hall '-P 1'
_symmetry_space_group_name_H-M 'P -1'
_atom_sites_solution_hydrogens geom
_atom_sites_solution_primary direct
_atom_sites_solution_secondary difmap
_audit_creation_method SHELXL-97
_cell_angle_alpha 106.27(3)
_cell_angle_beta 104.97(3)
_cell_angle_gamma 98.65(3)
_cell_formula_units_Z 2
_cell_length_a 8.5551(17)
_cell_length_b 11.840(2)
_cell_length_c 12.496(3)
_cell_measurement_reflns_used 9789
_cell_measurement_temperature 293(2)
_cell_measurement_theta_max 27.48
_cell_measurement_theta_min 1.79
_cell_volume 1139.5(5)
_computing_cell_refinement 'Rapid Auto(Rigaku 2001)'
_computing_data_collection 'Rapid Auto(Rigaku 2001)'
_computing_data_reduction 'Rapid Auto(Rigaku 2001)'
_computing_structure_refinement 'SHELXL-97 (Sheldrick, 1997)'
_computing_structure_solution 'SHELXS-97 (Sheldrick, 1990)'
_diffrn_ambient_temperature 293(2)
_diffrn_measured_fraction_theta_full 0.968
_diffrn_measured_fraction_theta_max 0.968
_diffrn_measurement_device_type 'Rigaku Raxis Rapid IP Area Detector'
_diffrn_measurement_method '\w Oscillation'
_diffrn_radiation_monochromator graphite
_diffrn_radiation_source 'Rotating Anode'
_diffrn_radiation_type MoK\a
_diffrn_radiation_wavelength 0.71073
_diffrn_reflns_av_R_equivalents 0.0501
_diffrn_reflns_av_sigmaI/netI 0.0346
_diffrn_reflns_limit_h_max 11
_diffrn_reflns_limit_h_min -11
_diffrn_reflns_limit_k_max 15
_diffrn_reflns_limit_k_min -15
_diffrn_reflns_limit_l_max 15
_diffrn_reflns_limit_l_min -16
_diffrn_reflns_number 9789
_diffrn_reflns_theta_full 27.48
_diffrn_reflns_theta_max 27.48
_diffrn_reflns_theta_min 1.79
_exptl_absorpt_coefficient_mu 0.085
_exptl_absorpt_correction_T_max 0.9740
_exptl_absorpt_correction_T_min 0.9353
_exptl_absorpt_correction_type empirical
_exptl_absorpt_process_details Abscor
_exptl_crystal_colour colorless
_exptl_crystal_density_diffrn 1.266
_exptl_crystal_density_method 'not measured'
_exptl_crystal_description needle
_exptl_crystal_F_000 464
_exptl_crystal_size_max 0.79
_exptl_crystal_size_mid 0.45
_exptl_crystal_size_min 0.31
_refine_diff_density_max 0.543
_refine_diff_density_min -0.467
_refine_diff_density_rms 0.076
_refine_ls_extinction_method none
_refine_ls_goodness_of_fit_ref 1.009
_refine_ls_hydrogen_treatment mixed
_refine_ls_matrix_type full
_refine_ls_number_parameters 289
_refine_ls_number_reflns 5055
_refine_ls_number_restraints 0
_refine_ls_restrained_S_all 1.009
_refine_ls_R_factor_all 0.1132
_refine_ls_R_factor_gt 0.0873
_refine_ls_shift/su_max 0.000
_refine_ls_shift/su_mean 0.000
_refine_ls_structure_factor_coef Fsqd
_refine_ls_weighting_details 'calc w=1/[\s^2^(Fo^2^)+(0.1623P)^2^+0.5936P] where P=(Fo^2^+2Fc^2^)/3'
_refine_ls_weighting_scheme calc
_refine_ls_wR_factor_gt 0.2538
_refine_ls_wR_factor_ref 0.2816
_reflns_number_gt 3616
_reflns_number_total 5055
_reflns_threshold_expression >2sigma(I)
_cod_data_source_file b516212b.txt
_cod_data_source_block compound_7
_cod_depositor_comments
;
The following automatic conversions were performed:
'_symmetry_cell_setting' value 'Triclinic' changed to 'triclinic'
according to '/home/saulius/struct/CIF-dictionaries/cif_core.dic'
dictionary named 'cif_core.dic' version 2.4.1 from
2010-06-29.

'_exptl_absorpt_correction_type' value 'Empirical' changed to
'empirical' according to
'/home/saulius/struct/CIF-dictionaries/cif_core.dic' dictionary named
'cif_core.dic' version 2.4.1 from 2010-06-29.

Automatic conversion script
Id: cif_fix_enum 1527 2010-12-29 10:47:43Z saulius 
;
_cod_original_cell_volume 1139.5(4)
_cod_original_sg_symbol_H-M P-1
_cod_database_code 7203203

loop_
_symmetry_equiv_pos_as_xyz
'x, y, z'
'-x, -y, -z'

loop_
_atom_site_label
_atom_site_type_symbol
_atom_site_fract_x
_atom_site_fract_y
_atom_site_fract_z
_atom_site_U_iso_or_equiv
_atom_site_adp_type
_atom_site_occupancy
_atom_site_symmetry_multiplicity
_atom_site_calc_flag
_atom_site_refinement_flags
_atom_site_disorder_assembly
_atom_site_disorder_group
O1 O 0.0861(4) -0.19928(19) 0.2871(2) 0.0772(8) Uani 1 1 d . . .
H1A H 0.1246 -0.2521 0.2523 0.116 Uiso 1 1 calc R . .
O2 O 0.1885(5) -0.1012(2) 0.1878(3) 0.1010(11) Uani 1 1 d . . .
O3 O 0.3208(6) 0.5551(3) 0.7862(3) 0.1288(16) Uani 1 1 d . . .
O4 O 0.2067(4) 0.6132(2) 0.6416(2) 0.0830(8) Uani 1 1 d . . .
H4C H 0.2662 0.6788 0.6876 0.124 Uiso 1 1 calc R . .
N1 N 0.3252(4) 0.8493(2) 0.7930(3) 0.0690(8) Uani 1 1 d . . .
N2 N 0.1767(4) 1.6074(2) 1.1710(3) 0.0663(7) Uani 1 1 d . . .
C1 C 0.1168(4) -0.1045(2) 0.2577(3) 0.0504(6) Uani 1 1 d . . .
C2 C 0.0511(3) -0.0011(2) 0.3185(2) 0.0464(6) Uani 1 1 d . . .
H2B H -0.0132 -0.0296 0.3634 0.056 Uiso 1 1 calc R . .
H2C H -0.0244 0.0201 0.2588 0.056 Uiso 1 1 calc R . .
C3 C 0.1846(3) 0.1145(2) 0.4016(2) 0.0366(5) Uani 1 1 d . . .
C4 C 0.3174(4) 0.0870(2) 0.4935(2) 0.0499(6) Uani 1 1 d . . .
H4A H 0.2644 0.0480 0.5381 0.060 Uiso 1 1 calc R . .
H4B H 0.3746 0.0322 0.4544 0.060 Uiso 1 1 calc R . .
C5 C 0.4433(4) 0.2049(3) 0.5768(3) 0.0615(8) Uani 1 1 d . . .
H5A H 0.5283 0.1867 0.6346 0.074 Uiso 1 1 calc R . .
C6 C 0.3540(4) 0.2909(3) 0.6405(2) 0.0555(7) Uani 1 1 d . . .
H6A H 0.3007 0.2528 0.6855 0.067 Uiso 1 1 calc R . .
H6B H 0.4344 0.3646 0.6947 0.067 Uiso 1 1 calc R . .
C7 C 0.2230(3) 0.3218(2) 0.5513(2) 0.0424(6) Uani 1 1 d . . .
C8 C 0.0982(3) 0.2030(2) 0.4667(2) 0.0384(5) Uani 1 1 d . . .
H8A H 0.0138 0.2211 0.4098 0.046 Uiso 1 1 calc R . .
H8B H 0.0430 0.1648 0.5108 0.046 Uiso 1 1 calc R . .
C9 C 0.5265(4) 0.2657(3) 0.5060(3) 0.0714(10) Uani 1 1 d . . .
H9A H 0.5842 0.2120 0.4660 0.086 Uiso 1 1 calc R . .
H9B H 0.6079 0.3397 0.5585 0.086 Uiso 1 1 calc R . .
C10 C 0.3069(4) 0.3807(2) 0.4795(3) 0.0536(7) Uani 1 1 d . . .
H10A H 0.2237 0.4000 0.4227 0.064 Uiso 1 1 calc R . .
H10B H 0.3870 0.4556 0.5312 0.064 Uiso 1 1 calc R . .
C11 C 0.3949(4) 0.2951(3) 0.4159(3) 0.0576(8) Uani 1 1 d . . .
H11A H 0.4490 0.3339 0.3707 0.069 Uiso 1 1 calc R . .
C12 C 0.2686(4) 0.1775(2) 0.3326(2) 0.0477(6) Uani 1 1 d . . .
H12A H 0.1849 0.1955 0.2751 0.057 Uiso 1 1 calc R . .
H12B H 0.3249 0.1240 0.2909 0.057 Uiso 1 1 calc R . .
C13 C 0.1252(4) 0.4038(2) 0.6115(3) 0.0531(7) Uani 1 1 d . . .
H13A H 0.0335 0.4110 0.5512 0.064 Uiso 1 1 calc R . .
H13B H 0.0776 0.3644 0.6582 0.064 Uiso 1 1 calc R . .
C14 C 0.2255(4) 0.5297(2) 0.6900(3) 0.0546(7) Uani 1 1 d . . .
C15 C 0.2665(5) 0.8567(3) 0.8802(3) 0.0732(10) Uani 1 1 d . . .
H15A H 0.2283 0.7853 0.8928 0.088 Uiso 1 1 calc R . .
C16 C 0.2572(5) 0.9668(3) 0.9568(3) 0.0666(8) Uani 1 1 d . . .
H16A H 0.2155 0.9677 1.0187 0.080 Uiso 1 1 calc R . .
C17 C 0.3121(4) 1.0743(2) 0.9375(2) 0.0502(7) Uani 1 1 d . . .
C18 C 0.3793(4) 1.0633(3) 0.8469(3) 0.0567(7) Uani 1 1 d . . .
H18A H 0.4237 1.1321 0.8325 0.068 Uiso 1 1 calc R . .
C19 C 0.3805(4) 0.9505(3) 0.7780(3) 0.0655(8) Uani 1 1 d . . .
H19A H 0.4238 0.9462 0.7163 0.079 Uiso 1 1 calc R . .
C20 C 0.2898(5) 1.1887(3) 1.0086(3) 0.0628(8) Uani 1 1 d . . .
H20A H 0.2712 1.1894 1.0788 0.075 Uiso 1 1 calc R . .
C21 C 0.2930(5) 1.2877(3) 0.9859(3) 0.0642(8) Uani 1 1 d . . .
H21A H 0.3220 1.2898 0.9195 0.077 Uiso 1 1 calc R . .
C22 C 0.2561(4) 1.3986(3) 1.0523(2) 0.0545(7) Uani 1 1 d . . .
C23 C 0.2772(5) 1.5002(3) 1.0193(3) 0.0722(10) Uani 1 1 d . . .
H23A H 0.3174 1.5000 0.9569 0.087 Uiso 1 1 calc R . .
C24 C 0.2363(5) 1.6047(3) 1.0823(4) 0.0781(10) Uani 1 1 d . . .
H24A H 0.2517 1.6737 1.0610 0.094 Uiso 1 1 calc R . .
C25 C 0.1612(5) 1.5104(3) 1.2017(3) 0.0714(9) Uani 1 1 d . . .
H25A H 0.1230 1.5128 1.2653 0.086 Uiso 1 1 calc R . .
C26 C 0.1976(5) 1.4064(3) 1.1459(3) 0.0676(9) Uani 1 1 d . . .
H26A H 0.1827 1.3401 1.1714 0.081 Uiso 1 1 calc R . .

loop_
_atom_site_aniso_label
_atom_site_aniso_U_11
_atom_site_aniso_U_22
_atom_site_aniso_U_33
_atom_site_aniso_U_23
_atom_site_aniso_U_13
_atom_site_aniso_U_12
O1 0.116(2) 0.0419(11) 0.1048(19) 0.0306(12) 0.0694(17) 0.0355(12)
O2 0.169(3) 0.0547(14) 0.112(2) 0.0221(14) 0.104(2) 0.0288(17)
O3 0.213(4) 0.0610(17) 0.0675(18) 0.0126(14) -0.010(2) 0.016(2)
O4 0.106(2) 0.0382(11) 0.0801(16) 0.0088(10) 0.0023(14) 0.0156(12)
N1 0.0788(19) 0.0509(15) 0.0655(17) 0.0060(12) 0.0126(14) 0.0248(13)
N2 0.0766(18) 0.0506(14) 0.0691(17) 0.0114(12) 0.0228(14) 0.0253(13)
C1 0.0551(15) 0.0331(12) 0.0568(16) 0.0073(11) 0.0185(13) 0.0060(11)
C2 0.0447(13) 0.0323(11) 0.0583(15) 0.0110(10) 0.0160(12) 0.0065(10)
C3 0.0400(11) 0.0307(10) 0.0413(12) 0.0133(9) 0.0143(10) 0.0103(9)
C4 0.0539(15) 0.0467(14) 0.0509(15) 0.0153(11) 0.0136(12) 0.0243(12)
C5 0.0512(16) 0.0682(19) 0.0497(15) 0.0040(13) 0.0015(13) 0.0253(14)
C6 0.0596(16) 0.0557(16) 0.0432(14) 0.0054(12) 0.0139(13) 0.0158(13)
C7 0.0501(13) 0.0330(11) 0.0473(13) 0.0106(10) 0.0239(11) 0.0099(10)
C8 0.0398(12) 0.0312(11) 0.0490(13) 0.0151(10) 0.0191(10) 0.0103(9)
C9 0.0428(15) 0.069(2) 0.077(2) -0.0126(16) 0.0231(15) 0.0002(14)
C10 0.0679(17) 0.0316(12) 0.0598(16) 0.0080(11) 0.0334(14) -0.0013(11)
C11 0.0606(17) 0.0449(14) 0.0624(17) 0.0056(12) 0.0357(15) -0.0067(12)
C12 0.0596(16) 0.0387(12) 0.0461(14) 0.0118(10) 0.0247(12) 0.0059(11)
C13 0.0622(16) 0.0362(12) 0.0666(17) 0.0114(12) 0.0349(14) 0.0133(12)
C14 0.0754(19) 0.0386(13) 0.0519(16) 0.0106(11) 0.0276(15) 0.0149(13)
C15 0.084(2) 0.0473(16) 0.081(2) 0.0278(16) 0.008(2) 0.0139(16)
C16 0.081(2) 0.069(2) 0.0529(17) 0.0237(15) 0.0200(16) 0.0224(17)
C17 0.0542(15) 0.0453(14) 0.0403(13) 0.0037(11) 0.0051(11) 0.0179(12)
C18 0.0562(16) 0.0460(15) 0.0605(17) 0.0087(12) 0.0172(14) 0.0104(12)
C19 0.0659(19) 0.0567(18) 0.0658(19) 0.0021(14) 0.0216(16) 0.0247(15)
C20 0.080(2) 0.0530(16) 0.0501(16) 0.0065(13) 0.0182(15) 0.0264(15)
C21 0.083(2) 0.0507(16) 0.0589(17) 0.0103(13) 0.0259(16) 0.0244(15)
C22 0.0654(17) 0.0458(14) 0.0464(14) 0.0069(11) 0.0128(13) 0.0207(13)
C23 0.108(3) 0.0566(18) 0.0585(18) 0.0213(15) 0.0317(19) 0.0240(18)
C24 0.096(3) 0.0541(19) 0.084(2) 0.0307(18) 0.018(2) 0.0224(18)
C25 0.089(2) 0.0590(19) 0.073(2) 0.0167(16) 0.0366(19) 0.0285(18)
C26 0.094(2) 0.0532(17) 0.0661(19) 0.0199(15) 0.0364(18) 0.0281(17)

loop_
_atom_type_symbol
_atom_type_description
_atom_type_scat_dispersion_real
_atom_type_scat_dispersion_imag
_atom_type_scat_source
C C 0.0033 0.0016 'International Tables Vol C Tables 4.2.6.8 and 6.1.1.4'
H H 0.0000 0.0000 'International Tables Vol C Tables 4.2.6.8 and 6.1.1.4'
N N 0.0061 0.0033 'International Tables Vol C Tables 4.2.6.8 and 6.1.1.4'
O O 0.0106 0.0060 'International Tables Vol C Tables 4.2.6.8 and 6.1.1.4'

loop_
_geom_angle_atom_site_label_1
_geom_angle_atom_site_label_2
_geom_angle_atom_site_label_3
_geom_angle
_geom_angle_site_symmetry_1
_geom_angle_site_symmetry_3
_geom_angle_publ_flag
C15 N1 C19 117.1(3) . . ?
C25 N2 C24 117.7(3) . . ?
O2 C1 O1 122.2(3) . . ?
O2 C1 C2 124.5(3) . . ?
O1 C1 C2 113.4(2) . . ?
C1 C2 C3 115.5(2) . . ?
C12 C3 C4 109.6(2) . . ?
C12 C3 C8 107.68(19) . . ?
C4 C3 C8 108.27(19) . . ?
C12 C3 C2 111.1(2) . . ?
C4 C3 C2 111.7(2) . . ?
C8 C3 C2 108.37(19) . . ?
C5 C4 C3 109.9(2) . . ?
C9 C5 C4 109.4(2) . . ?
C9 C5 C6 109.3(3) . . ?
C4 C5 C6 109.9(2) . . ?
C7 C6 C5 110.0(2) . . ?
C10 C7 C6 109.6(2) . . ?
C10 C7 C8 108.2(2) . . ?
C6 C7 C8 108.3(2) . . ?
C10 C7 C13 111.2(2) . . ?
C6 C7 C13 111.6(2) . . ?
C8 C7 C13 107.9(2) . . ?
C7 C8 C3 111.79(19) . . ?
C5 C9 C11 109.8(2) . . ?
C11 C10 C7 110.1(2) . . ?
C10 C11 C9 109.3(2) . . ?
C10 C11 C12 109.9(2) . . ?
C9 C11 C12 109.2(3) . . ?
C3 C12 C11 110.3(2) . . ?
C14 C13 C7 115.3(2) . . ?
O3 C14 O4 120.1(3) . . ?
O3 C14 C13 125.6(3) . . ?
O4 C14 C13 114.2(3) . . ?
N1 C15 C16 123.8(3) . . ?
C17 C16 C15 118.5(3) . . ?
C18 C17 C16 116.0(3) . . ?
C18 C17 C20 124.2(3) . . ?
C16 C17 C20 119.8(3) . . ?
C19 C18 C17 119.9(3) . . ?
N1 C19 C18 124.6(3) . . ?
C21 C20 C17 128.0(3) . . ?
C20 C21 C22 127.6(3) . . ?
C26 C22 C23 117.2(3) . . ?
C26 C22 C21 123.2(3) . . ?
C23 C22 C21 119.6(3) . . ?
C22 C23 C24 118.7(3) . . ?
N2 C24 C23 122.1(3) . . ?
N2 C25 C26 123.8(3) . . ?
C25 C26 C22 120.4(3) . . ?

loop_
_geom_bond_atom_site_label_1
_geom_bond_atom_site_label_2
_geom_bond_distance
_geom_bond_site_symmetry_2
_geom_bond_publ_flag
O1 C1 1.287(3) . ?
O2 C1 1.195(4) . ?
O3 C14 1.191(4) . ?
O4 C14 1.305(4) . ?
N1 C15 1.300(5) . ?
N1 C19 1.303(5) . ?
N2 C25 1.307(4) . ?
N2 C24 1.330(5) . ?
C1 C2 1.517(4) . ?
C2 C3 1.542(3) . ?
C3 C12 1.528(3) . ?
C3 C4 1.537(3) . ?
C3 C8 1.541(3) . ?
C4 C5 1.532(4) . ?
C5 C9 1.527(5) . ?
C5 C6 1.533(4) . ?
C6 C7 1.530(4) . ?
C7 C10 1.529(4) . ?
C7 C8 1.539(3) . ?
C7 C13 1.539(3) . ?
C9 C11 1.529(5) . ?
C10 C11 1.522(4) . ?
C11 C12 1.531(4) . ?
C13 C14 1.510(4) . ?
C15 C16 1.412(5) . ?
C16 C17 1.396(4) . ?
C17 C18 1.381(4) . ?
C17 C20 1.467(4) . ?
C18 C19 1.374(4) . ?
C20 C21 1.279(5) . ?
C21 C22 1.470(4) . ?
C22 C26 1.373(4) . ?
C22 C23 1.378(4) . ?
C23 C24 1.413(5) . ?
C25 C26 1.359(4) . ?

loop_
_geom_hbond_atom_site_label_D
_geom_hbond_atom_site_label_H
_geom_hbond_atom_site_label_A
_geom_hbond_distance_DH
_geom_hbond_distance_HA
_geom_hbond_distance_DA
_geom_hbond_angle_DHA
_geom_hbond_site_symmetry_A
O1 H1A N2 0.82 1.87 2.683(3) 169.3 1_534
O4 H4C N1 0.82 1.98 2.759(4) 158.2 .
